data_4028912
loop_
_publ_author_name
'Morgan, Ian R.'
'Yazici, Arife'
'Pyne, Stephen G.'
'Skelton, Brian W.'

_publ_section_title
;
 Diastereoselective Ritter Reactions of Chiral CyclicN-Acyliminium
 Ions:&#x00A0; Synthesis of Pyrido- and Pyrrolo[2,3-d]oxazoles and
 4-Hydroxy-5-N-acylaminopyrrolidines and
 5-Hydroxy-6-N-acylaminopiperidines
;
_journal_issue 7
_journal_name_full 'The Journal of Organic Chemistry'
_journal_page_first 2943
_journal_page_last 2946
_journal_paper_doi 10.1021/jo800007g
_journal_volume 73
_journal_year 2008
_chemical_formula_moiety 'C17 H24 N2 O4'
_chemical_formula_sum 'C17 H24 N2 O4'
_chemical_formula_weight 320.38
_chemical_name_systematic
;
 ?
;
_space_group_IT_number 2
_symmetry_cell_setting triclinic
_symmetry_space_group_name_Hall '-P 1'
_symmetry_space_group_name_H-M 'P -1'
_atom_sites_solution_hydrogens geom
_atom_sites_solution_primary direct
_atom_sites_solution_secondary difmap
_audit_creation_date 2007-07-06T12:22:19-00:00
_audit_creation_method 'WinGX routine CIF_UPDATE'
_cell_angle_alpha 104.491(4)
_cell_angle_beta 110.487(4)
_cell_angle_gamma 91.622(4)
_cell_formula_units_Z 2
_cell_length_a 9.2263(5)
_cell_length_b 9.6271(5)
_cell_length_c 10.3118(4)
_cell_measurement_reflns_used 7453
_cell_measurement_temperature 100(2)
_cell_measurement_theta_max 34.5032
_cell_measurement_theta_min 2.5602
_cell_volume 823.89(8)
_computing_cell_refinement
;
        CrysAlis RED, Oxford Diffraction Ltd.,
        Version 1.171.32.5 (release 08-05-2007 CrysAlis171 .NET)
        (compiled May  8 2007,13:10:02)
;
_computing_data_collection
;
        CrysAlis CCD, Oxford Diffraction Ltd.,
        Version 1.171.32.5 (release 08-05-2007 CrysAlis171 .NET)
        (compiled May  8 2007,13:10:02)
;
_computing_data_reduction
;
        CrysAlis RED, Oxford Diffraction Ltd.,
        Version 1.171.32.5 (release 08-05-2007 CrysAlis171 .NET)
        (compiled May  8 2007,13:10:02)
;
_computing_structure_refinement 'SHELXL-97 (Sheldrick, 1997)'
_diffrn_ambient_temperature 100(2)
_diffrn_detector_area_resol_mean 16.0009
_diffrn_measured_fraction_theta_full 0.996
_diffrn_measured_fraction_theta_max 0.996
_diffrn_measurement_device_type
;

 Oxford Diffraction Xcalibur diffractometer
;
_diffrn_measurement_method '\f and \w scans'
_diffrn_orient_matrix_UB_11 0.0651465602
_diffrn_orient_matrix_UB_12 -0.0183837764
_diffrn_orient_matrix_UB_13 -0.0190757556
_diffrn_orient_matrix_UB_21 0.017696985
_diffrn_orient_matrix_UB_22 0.0729490282
_diffrn_orient_matrix_UB_23 0.0024016777
_diffrn_orient_matrix_UB_31 0.0478297389
_diffrn_orient_matrix_UB_32 0.0148383317
_diffrn_orient_matrix_UB_33 0.0738840954
_diffrn_radiation_monochromator graphite
_diffrn_radiation_type MoK\a
_diffrn_radiation_wavelength 0.71073
_diffrn_reflns_av_R_equivalents 0.0173
_diffrn_reflns_av_unetI/netI 0.0262
_diffrn_reflns_limit_h_max 12
_diffrn_reflns_limit_h_min -12
_diffrn_reflns_limit_k_max 13
_diffrn_reflns_limit_k_min -13
_diffrn_reflns_limit_l_max 14
_diffrn_reflns_limit_l_min -14
_diffrn_reflns_number 12250
_diffrn_reflns_theta_full 30
_diffrn_reflns_theta_max 30
_diffrn_reflns_theta_min 2.57
_exptl_absorpt_coefficient_mu 0.092
_exptl_absorpt_correction_T_max 1
_exptl_absorpt_correction_T_min 0.96906
_exptl_absorpt_correction_type multi-scan
_exptl_absorpt_process_details
;
        CrysAlis RED, Oxford Diffraction Ltd.,
        Version 1.171.32.5 (release 08-05-2007 CrysAlis171 .NET)
        (compiled May  8 2007,13:10:02)
        Empirical absorption correction using spherical harmonics,
 implemented in SCALE3 ABSPACK scaling algorithm.
;
_exptl_crystal_colour colourless
_exptl_crystal_density_diffrn 1.291
_exptl_crystal_density_method 'not measured'
_exptl_crystal_description prism
_exptl_crystal_F_000 344
_exptl_crystal_size_max 0.47
_exptl_crystal_size_mid 0.37
_exptl_crystal_size_min 0.21
_refine_diff_density_max 0.448
_refine_diff_density_min -0.228
_refine_diff_density_rms 0.066
_refine_ls_extinction_method none
_refine_ls_goodness_of_fit_ref 0.927
_refine_ls_hydrogen_treatment constr
_refine_ls_matrix_type full
_refine_ls_number_parameters 212
_refine_ls_number_reflns 4787
_refine_ls_number_restraints 0
_refine_ls_restrained_S_all 0.927
_refine_ls_R_factor_all 0.0559
_refine_ls_R_factor_gt 0.0439
_refine_ls_shift/su_max 0.029
_refine_ls_shift/su_mean 0.004
_refine_ls_structure_factor_coef Fsqd
_refine_ls_weighting_details 'calc w=1/[\s^2^(Fo^2^)+(0.1144P)^2^+0.0000P] where P=(Fo^2^+2Fc^2^)/3'
_refine_ls_weighting_scheme calc
_refine_ls_wR_factor_gt 0.1328
_refine_ls_wR_factor_ref 0.142
_reflns_number_gt 3559
_reflns_number_total 4787
_reflns_threshold_expression I>2sigma(I)
_cod_data_source_file jo800007gsup3.cif
_cod_data_source_block irm209
_cod_original_sg_symbol_Hall -p_1
_cod_database_code 4028912

loop_
_symmetry_equiv_pos_as_xyz
'x, y, z'
'-x, -y, -z'

loop_
_atom_site_label
_atom_site_type_symbol
_atom_site_fract_x
_atom_site_fract_y
_atom_site_fract_z
_atom_site_U_iso_or_equiv
_atom_site_adp_type
_atom_site_occupancy
_atom_site_symmetry_multiplicity
_atom_site_calc_flag
_atom_site_refinement_flags
N1 N 0.64235(10) 0.10723(9) 0.72874(9) 0.01719(19) Uani 1 1 d .
C1 C 0.54583(13) 0.10101(12) 0.81535(11) 0.0202(2) Uani 1 1 d .
H1A H 0.5326 0.0011 0.8225 0.024 Uiso 1 1 calc R
H1B H 0.4412 0.1266 0.7667 0.024 Uiso 1 1 calc R
C2 C 0.58887(12) 0.15882(10) 0.61224(10) 0.0172(2) Uani 1 1 d .
O2 O 0.46033(9) 0.20367(8) 0.57649(8) 0.02155(18) Uani 1 1 d .
C3 C 0.69218(12) 0.16603(11) 0.52719(11) 0.0190(2) Uani 1 1 d .
H3A H 0.7322 0.2687 0.5471 0.023 Uiso 1 1 calc R
H3B H 0.627 0.1308 0.4233 0.023 Uiso 1 1 calc R
C4 C 0.83130(12) 0.08002(11) 0.55746(10) 0.0189(2) Uani 1 1 d .
H4A H 0.7959 -0.0242 0.5088 0.023 Uiso 1 1 calc R
H4B H 0.9078 0.1129 0.5205 0.023 Uiso 1 1 calc R
C5 C 0.90566(12) 0.10412(11) 0.71808(10) 0.0183(2) Uani 1 1 d .
H5 H 0.9343 0.2104 0.7657 0.022 Uiso 1 1 calc R
O5 O 1.04254(9) 0.03595(9) 0.75080(8) 0.0266(2) Uani 1 1 d .
H5O H 1.0871 0.0543 0.8406 0.04 Uiso 1 1 calc R
N6 N 0.75910(11) -0.11133(9) 0.72646(9) 0.0198(2) Uani 1 1 d .
H6N H 0.7117 -0.1547 0.6339 0.024 Uiso 1 1 calc R
C61 C 0.80058(12) -0.19349(11) 0.81932(11) 0.0196(2) Uani 1 1 d .
O61 O 0.86131(10) -0.14047(9) 0.95043(8) 0.0289(2) Uani 1 1 d .
C62 C 0.76112(14) -0.35603(11) 0.75105(12) 0.0237(2) Uani 1 1 d .
H62 H 0.7768 -0.38 0.6571 0.028 Uiso 1 1 calc R
C63 C 0.86760(15) -0.43619(13) 0.84789(15) 0.0312(3) Uani 1 1 d .
H63A H 0.9762 -0.4077 0.8624 0.047 Uiso 1 1 calc R
H63B H 0.8404 -0.5406 0.8027 0.047 Uiso 1 1 calc R
H63C H 0.855 -0.412 0.9412 0.047 Uiso 1 1 calc R
C64 C 0.58936(14) -0.39894(13) 0.72163(15) 0.0340(3) Uani 1 1 d .
H64A H 0.5633 -0.504 0.6808 0.051 Uiso 1 1 calc R
H64B H 0.5239 -0.3507 0.6532 0.051 Uiso 1 1 calc R
H64C H 0.5708 -0.3696 0.812 0.051 Uiso 1 1 calc R
C6 C 0.78950(12) 0.04496(10) 0.77314(10) 0.0172(2) Uani 1 1 d .
H6 H 0.836 0.0754 0.8808 0.021 Uiso 1 1 calc R
C11 C 0.61953(12) 0.20341(11) 0.96458(11) 0.0178(2) Uani 1 1 d .
C12 C 0.68601(12) 0.15143(11) 1.08425(11) 0.0191(2) Uani 1 1 d .
H12 H 0.6813 0.05 1.0719 0.023 Uiso 1 1 calc R
C13 C 0.75878(12) 0.24538(12) 1.22067(11) 0.0207(2) Uani 1 1 d .
H13 H 0.8039 0.2084 1.3011 0.025 Uiso 1 1 calc R
C14 C 0.76583(12) 0.39438(11) 1.23986(11) 0.0202(2) Uani 1 1 d .
O14 O 0.83844(10) 0.47816(9) 1.37901(8) 0.0268(2) Uani 1 1 d .
C141 C 0.85887(15) 0.63085(13) 1.40100(13) 0.0293(3) Uani 1 1 d .
H14A H 0.9157 0.6535 1.3429 0.044 Uiso 1 1 calc R
H14B H 0.9184 0.6786 1.5031 0.044 Uiso 1 1 calc R
H14C H 0.7566 0.6654 1.3721 0.044 Uiso 1 1 calc R
C15 C 0.70082(13) 0.44838(11) 1.12157(11) 0.0210(2) Uani 1 1 d .
H15 H 0.7056 0.5498 1.1338 0.025 Uiso 1 1 calc R
C16 C 0.62893(12) 0.35216(11) 0.98565(11) 0.0203(2) Uani 1 1 d .
H16 H 0.585 0.389 0.9049 0.024 Uiso 1 1 calc R

loop_
_atom_site_aniso_label
_atom_site_aniso_U_11
_atom_site_aniso_U_22
_atom_site_aniso_U_33
_atom_site_aniso_U_23
_atom_site_aniso_U_13
_atom_site_aniso_U_12
N1 0.0182(4) 0.0204(4) 0.0149(4) 0.0083(3) 0.0059(3) 0.0048(3)
C1 0.0211(5) 0.0245(5) 0.0167(5) 0.0074(4) 0.0081(4) 0.0018(4)
C2 0.0208(5) 0.0150(4) 0.0129(4) 0.0031(3) 0.0033(4) 0.0009(4)
O2 0.0202(4) 0.0245(4) 0.0197(4) 0.0090(3) 0.0047(3) 0.0067(3)
C3 0.0213(5) 0.0201(5) 0.0156(4) 0.0073(4) 0.0051(4) 0.0026(4)
C4 0.0211(5) 0.0207(5) 0.0159(4) 0.0064(4) 0.0072(4) 0.0033(4)
C5 0.0174(5) 0.0213(5) 0.0160(4) 0.0065(4) 0.0049(4) 0.0041(4)
O5 0.0215(4) 0.0395(5) 0.0203(4) 0.0118(3) 0.0064(3) 0.0128(3)
N6 0.0262(5) 0.0169(4) 0.0149(4) 0.0066(3) 0.0042(3) 0.0040(3)
C61 0.0201(5) 0.0207(5) 0.0195(5) 0.0096(4) 0.0062(4) 0.0039(4)
O61 0.0376(5) 0.0272(4) 0.0181(4) 0.0105(3) 0.0029(3) 0.0026(3)
C62 0.0302(6) 0.0193(5) 0.0255(5) 0.0099(4) 0.0124(5) 0.0054(4)
C63 0.0282(6) 0.0260(6) 0.0461(7) 0.0186(5) 0.0153(5) 0.0109(4)
C64 0.0260(6) 0.0250(6) 0.0460(7) 0.0159(5) 0.0033(5) 0.0013(5)
C6 0.0198(5) 0.0166(4) 0.0145(4) 0.0062(4) 0.0042(4) 0.0040(4)
C11 0.0169(5) 0.0221(5) 0.0163(4) 0.0069(4) 0.0074(4) 0.0036(4)
C12 0.0203(5) 0.0207(5) 0.0195(5) 0.0091(4) 0.0087(4) 0.0042(4)
C13 0.0211(5) 0.0246(5) 0.0177(5) 0.0096(4) 0.0061(4) 0.0036(4)
C14 0.0173(5) 0.0239(5) 0.0181(5) 0.0043(4) 0.0063(4) 0.0020(4)
O14 0.0286(4) 0.0252(4) 0.0198(4) 0.0029(3) 0.0035(3) 0.0000(3)
C141 0.0310(6) 0.0244(6) 0.0285(6) 0.0008(5) 0.0110(5) 0.0011(5)
C15 0.0212(5) 0.0198(5) 0.0243(5) 0.0085(4) 0.0094(4) 0.0045(4)
C16 0.0211(5) 0.0235(5) 0.0194(5) 0.0105(4) 0.0077(4) 0.0059(4)

loop_
_atom_type_symbol
_atom_type_description
_atom_type_scat_dispersion_real
_atom_type_scat_dispersion_imag
_atom_type_scat_source
C C 0.0033 0.0016 'International Tables Vol C Tables 4.2.6.8 and 6.1.1.4'
H H 0 0 'International Tables Vol C Tables 4.2.6.8 and 6.1.1.4'
N N 0.0061 0.0033 'International Tables Vol C Tables 4.2.6.8 and 6.1.1.4'
O O 0.0106 0.006 'International Tables Vol C Tables 4.2.6.8 and 6.1.1.4'

loop_
_geom_angle_atom_site_label_1
_geom_angle_atom_site_label_2
_geom_angle_atom_site_label_3
_geom_angle
C2 N1 C6 124.70(8)
C2 N1 C1 120.10(9)
C6 N1 C1 115.06(7)
N1 C1 C11 111.25(8)
N1 C1 H1A 109.4
C11 C1 H1A 109.4
N1 C1 H1B 109.4
C11 C1 H1B 109.4
H1A C1 H1B 108
O2 C2 N1 121.64(9)
O2 C2 C3 119.62(8)
N1 C2 C3 118.71(9)
C2 C3 C4 115.97(8)
C2 C3 H3A 108.3
C4 C3 H3A 108.3
C2 C3 H3B 108.3
C4 C3 H3B 108.3
H3A C3 H3B 107.4
C5 C4 C3 108.18(8)
C5 C4 H4A 110.1
C3 C4 H4A 110.1
C5 C4 H4B 110.1
C3 C4 H4B 110.1
H4A C4 H4B 108.4
O5 C5 C4 109.66(8)
O5 C5 C6 110.84(8)
C4 C5 C6 109.71(8)
O5 C5 H5 108.9
C4 C5 H5 108.9
C6 C5 H5 108.9
C5 O5 H5O 109.5
C61 N6 C6 122.65(8)
C61 N6 H6N 118.7
C6 N6 H6N 118.7
O61 C61 N6 122.33(10)
O61 C61 C62 122.15(9)
N6 C61 C62 115.48(9)
C63 C62 C61 110.47(9)
C63 C62 C64 111.81(9)
C61 C62 C64 108.60(9)
C63 C62 H62 108.6
C61 C62 H62 108.6
C64 C62 H62 108.6
C62 C63 H63A 109.5
C62 C63 H63B 109.5
H63A C63 H63B 109.5
C62 C63 H63C 109.5
H63A C63 H63C 109.5
H63B C63 H63C 109.5
C62 C64 H64A 109.5
C62 C64 H64B 109.5
H64A C64 H64B 109.5
C62 C64 H64C 109.5
H64A C64 H64C 109.5
H64B C64 H64C 109.5
N6 C6 N1 110.01(8)
N6 C6 C5 112.67(8)
N1 C6 C5 110.74(8)
N6 C6 H6 107.7
N1 C6 H6 107.7
C5 C6 H6 107.7
C16 C11 C12 118.28(9)
C16 C11 C1 120.78(9)
C12 C11 C1 120.89(9)
C13 C12 C11 120.98(10)
C13 C12 H12 119.5
C11 C12 H12 119.5
C12 C13 C14 119.90(9)
C12 C13 H13 120
C14 C13 H13 120
O14 C14 C13 115.48(9)
O14 C14 C15 124.55(10)
C13 C14 C15 119.96(9)
C14 O14 C141 116.89(9)
O14 C141 H14A 109.5
O14 C141 H14B 109.5
H14A C141 H14B 109.5
O14 C141 H14C 109.5
H14A C141 H14C 109.5
H14B C141 H14C 109.5
C16 C15 C14 119.15(9)
C16 C15 H15 120.4
C14 C15 H15 120.4
C15 C16 C11 121.72(9)
C15 C16 H16 119.1
C11 C16 H16 119.1

loop_
_geom_bond_atom_site_label_1
_geom_bond_atom_site_label_2
_geom_bond_distance
N1 C2 1.3532(12)
N1 C6 1.4699(13)
N1 C1 1.4746(13)
C1 C11 1.5076(14)
C1 H1A 0.99
C1 H1B 0.99
C2 O2 1.2375(12)
C2 C3 1.5147(15)
C3 C4 1.5296(14)
C3 H3A 0.99
C3 H3B 0.99
C4 C5 1.5070(13)
C4 H4A 0.99
C4 H4B 0.99
C5 O5 1.4138(12)
C5 C6 1.5325(14)
C5 H5 1
O5 H5O 0.84
N6 C61 1.3522(12)
N6 C6 1.4469(12)
N6 H6N 0.88
C61 O61 1.2291(12)
C61 C62 1.5212(15)
C62 C63 1.5165(16)
C62 C64 1.5290(17)
C62 H62 1
C63 H63A 0.98
C63 H63B 0.98
C63 H63C 0.98
C64 H64A 0.98
C64 H64B 0.98
C64 H64C 0.98
C6 H6 1
C11 C16 1.3891(14)
C11 C12 1.3949(13)
C12 C13 1.3840(14)
C12 H12 0.95
C13 C14 1.3945(14)
C13 H13 0.95
C14 O14 1.3696(12)
C14 C15 1.3931(14)
O14 C141 1.4267(14)
C141 H14A 0.98
C141 H14B 0.98
C141 H14C 0.98
C15 C16 1.3882(15)
C15 H15 0.95
C16 H16 0.95
